data_7041413
loop_
_publ_author_name
'Shi, Shuyang'
'Collins, Lee R.'
'Mahon, Mary F.'
'Djurovich, Peter I.'
'Thompson, Mark E.'
'Whittlesey, Michael K.'

_publ_section_title
;
 Synthesis and characterization of phosphorescent two-coordinate copper(i)
 complexes bearing diamidocarbene ligands.
;
_journal_issue 3
_journal_name_full 'Dalton transactions (Cambridge, England : 2003)'
_journal_page_first 745
_journal_page_last 752
_journal_paper_doi 10.1039/c6dt04016k
_journal_volume 46
_journal_year 2017
_chemical_formula_moiety 'C42 H43 Cu N2 O3 Si'
_chemical_formula_sum 'C42 H43 Cu N2 O3 Si'
_chemical_formula_weight 715.41
_chemical_name_systematic
;
 ? 
;
_space_group_crystal_system monoclinic
_space_group_IT_number 14
_space_group_name_Hall '-P 2ybc'
_space_group_name_H-M_alt 'P 1 21/c 1'
_symmetry_space_group_name_Hall '-P 2ybc'
_symmetry_space_group_name_H-M 'P 1 21/c 1'
_atom_sites_solution_hydrogens geom
_atom_sites_solution_primary direct
_audit_creation_date 2016-03-21
_audit_creation_method
;
Olex2 1.2
(compiled 2016.02.19 svn.r3266 for OlexSys, GUI svn.r5155)
;
_audit_update_record
;
2016-05-19 deposited with the CCDC.
2016-12-12 downloaded from the CCDC.
;
_cell_angle_alpha 90
_cell_angle_beta 106.8380(10)
_cell_angle_gamma 90
_cell_formula_units_Z 4
_cell_length_a 17.4890(3)
_cell_length_b 8.9910(2)
_cell_length_c 24.5070(6)
_cell_measurement_reflns_used 23404
_cell_measurement_temperature 150(2)
_cell_measurement_theta_max 30.034
_cell_measurement_theta_min 2.910
_cell_volume 3688.36(14)
_computing_cell_refinement 'HKL Scalepack (Otwinowski & Minor 1997)'
_computing_data_collection 'Collect (Bruker AXS BV, 1997-2004)'
_computing_data_reduction 'Denzo & Scalepack (Otwinowski & Minor, 1997)'
_computing_molecular_graphics 'Olex2 (Dolomanov et al., 2009)'
_computing_publication_material 'Olex2 (Dolomanov et al., 2009)'
_computing_structure_refinement 'ShelXL (Sheldrick, 2015)'
_computing_structure_solution 'ShelXS (Sheldrick, 2008)'
_diffrn_ambient_temperature 150.15
_diffrn_measured_fraction_theta_full 0.967
_diffrn_measured_fraction_theta_max 0.963
_diffrn_measurement_device_type '95mm CCD camera on \k-goniostat'
_diffrn_measurement_method CCD
_diffrn_radiation_type MoK\a
_diffrn_radiation_wavelength 0.71073
_diffrn_reflns_av_R_equivalents 0.0370
_diffrn_reflns_av_unetI/netI 0.0506
_diffrn_reflns_Laue_measured_fraction_full 0.967
_diffrn_reflns_Laue_measured_fraction_max 0.963
_diffrn_reflns_limit_h_max 22
_diffrn_reflns_limit_h_min -22
_diffrn_reflns_limit_k_max 11
_diffrn_reflns_limit_k_min -6
_diffrn_reflns_limit_l_max 31
_diffrn_reflns_limit_l_min -20
_diffrn_reflns_number 15873
_diffrn_reflns_point_group_measured_fraction_full 0.967
_diffrn_reflns_point_group_measured_fraction_max 0.963
_diffrn_reflns_theta_full 25.242
_diffrn_reflns_theta_max 27.484
_diffrn_reflns_theta_min 3.560
_exptl_absorpt_coefficient_mu 0.666
_exptl_absorpt_correction_T_max 0.888
_exptl_absorpt_correction_T_min 0.833
_exptl_absorpt_correction_type multi-scan
_exptl_absorpt_process_details
;
multi-scan from symmetry-related measurements 
 Sortav (Blessing 1995)
;
_exptl_crystal_colour yellow
_exptl_crystal_colour_primary yellow
_exptl_crystal_density_diffrn 1.288
_exptl_crystal_density_method 'not measured'
_exptl_crystal_description block
_exptl_crystal_F_000 1504
_exptl_crystal_size_max 0.3
_exptl_crystal_size_mid 0.2
_exptl_crystal_size_min 0.18
_refine_diff_density_max 0.411
_refine_diff_density_min -0.434
_refine_diff_density_rms 0.056
_refine_ls_extinction_method none
_refine_ls_goodness_of_fit_ref 1.035
_refine_ls_hydrogen_treatment constr
_refine_ls_matrix_type full
_refine_ls_number_parameters 450
_refine_ls_number_reflns 8168
_refine_ls_number_restraints 0
_refine_ls_restrained_S_all 1.035
_refine_ls_R_factor_all 0.0616
_refine_ls_R_factor_gt 0.0419
_refine_ls_shift/su_max 0.001
_refine_ls_shift/su_mean 0.000
_refine_ls_structure_factor_coef Fsqd
_refine_ls_weighting_details 'w=1/[\s^2^(Fo^2^)+(0.0392P)^2^+2.0244P] where P=(Fo^2^+2Fc^2^)/3'
_refine_ls_weighting_scheme calc
_refine_ls_wR_factor_gt 0.0948
_refine_ls_wR_factor_ref 0.1038
_reflns_Friedel_coverage 0.000
_reflns_number_gt 6356
_reflns_number_total 8168
_reflns_threshold_expression 'I > 2\s(I)'
_cod_data_source_file c6dt04016k2.cif
_cod_data_source_block k14mkw1
_cod_depositor_comments 'Adding full bibliography for 7041412--7041413.cif.'
_cod_database_code 7041413
_shelx_space_group_comment
;
The symmetry employed for this shelxl refinement is uniquely defined
by the following loop, which should always be used as a source of
symmetry information in preference to the above space-group names.
They are only intended as comments.
;
_shelx_estimated_absorpt_t_max 0.890
_shelx_estimated_absorpt_t_min 0.825
_olex2_refinement_description
;
1. Fixed Uiso
 At 1.2 times of:
  All C(H) groups
 At 1.5 times of:
  All C(H,H,H) groups
2.a Aromatic/amide H refined with riding coordinates:
 C7(H7), C9(H9), C18(H18), C20(H20), C26(H26), C27(H27), C28(H28), C29(H29),
 C30(H30), C32(H32), C33(H33), C34(H34), C35(H35), C36(H36), C38(H38), C39(H39),
  C40(H40), C41(H41), C42(H42)
2.b Idealised Me refined as rotating group:
 C11(H11A,H11B,H11C), C12(H12A,H12B,H12C), C13(H13A,H13B,H13C), C14(H14A,H14B,
 H14C), C15(H15A,H15B,H15C), C22(H22A,H22B,H22C), C23(H23A,H23B,H23C), C24(H24A,
 H24B,H24C)
;
_shelx_shelxl_version_number 2014/7
_olex2_submission_special_instructions 'No special instructions were received'

loop_
_space_group_symop_operation_xyz
'x, y, z'
'-x, y+1/2, -z+1/2'
'-x, -y, -z'
'x, -y-1/2, z-1/2'

loop_
_atom_site_label
_atom_site_type_symbol
_atom_site_fract_x
_atom_site_fract_y
_atom_site_fract_z
_atom_site_U_iso_or_equiv
_atom_site_adp_type
_atom_site_occupancy
_atom_site_site_symmetry_order
_atom_site_calc_flag
_atom_site_refinement_flags_posn
Cu1 Cu 0.78073(2) 0.43953(3) -0.04719(2) 0.02438(8) Uani 1 1 d .
Si1 Si 0.77585(4) 0.38083(7) -0.17355(2) 0.02619(14) Uani 1 1 d .
O1 O 0.79687(9) 0.34363(17) -0.10713(6) 0.0316(3) Uani 1 1 d .
O4 O 0.83100(10) 0.85300(18) 0.10091(7) 0.0369(4) Uani 1 1 d .
O5 O 0.62504(11) 0.5230(2) 0.09517(8) 0.0431(4) Uani 1 1 d .
N1 N 0.70530(10) 0.4894(2) 0.03783(7) 0.0254(4) Uani 1 1 d .
N2 N 0.80776(10) 0.65466(19) 0.04009(7) 0.0249(4) Uani 1 1 d .
C1 C 0.76429(12) 0.5351(2) 0.01571(9) 0.0240(4) Uani 1 1 d .
C2 C 0.68548(14) 0.5568(2) 0.08436(9) 0.0302(5) Uani 1 1 d .
C3 C 0.74781(14) 0.6609(3) 0.12046(9) 0.0310(5) Uani 1 1 d .
C4 C 0.79770(13) 0.7361(2) 0.08756(9) 0.0278(5) Uani 1 1 d .
C5 C 0.65540(13) 0.3669(2) 0.00909(9) 0.0284(5) Uani 1 1 d .
C6 C 0.59126(13) 0.3957(3) -0.03873(10) 0.0325(5) Uani 1 1 d .
C7 C 0.54688(14) 0.2744(3) -0.06641(11) 0.0389(6) Uani 1 1 d .
H7 H 0.5031 0.2913 -0.0994 0.047 Uiso 1 1 calc R
C8 C 0.56483(15) 0.1297(3) -0.04714(12) 0.0412(6) Uani 1 1 d .
C9 C 0.62760(15) 0.1079(3) 0.00204(12) 0.0398(6) Uani 1 1 d .
H9 H 0.6393 0.0096 0.0162 0.048 Uiso 1 1 calc R
C10 C 0.67394(14) 0.2243(3) 0.03129(10) 0.0329(5) Uani 1 1 d .
C11 C 0.57070(16) 0.5520(3) -0.06019(12) 0.0449(6) Uani 1 1 d .
H11A H 0.5661 0.6154 -0.0287 0.067 Uiso 1 1 calc GR
H11B H 0.5198 0.5516 -0.0904 0.067 Uiso 1 1 calc GR
H11C H 0.6128 0.5907 -0.0753 0.067 Uiso 1 1 calc GR
C12 C 0.51937(19) -0.0015(3) -0.07904(15) 0.0587(8) Uani 1 1 d .
H12A H 0.5526 -0.0537 -0.0990 0.088 Uiso 1 1 calc GR
H12B H 0.4703 0.0335 -0.1068 0.088 Uiso 1 1 calc GR
H12C H 0.5057 -0.0695 -0.0521 0.088 Uiso 1 1 calc GR
C13 C 0.74204(16) 0.1977(3) 0.08482(11) 0.0435(6) Uani 1 1 d .
H13A H 0.7492 0.0906 0.0917 0.065 Uiso 1 1 calc GR
H13B H 0.7298 0.2450 0.1173 0.065 Uiso 1 1 calc GR
H13C H 0.7913 0.2405 0.0801 0.065 Uiso 1 1 calc GR
C14 C 0.80652(16) 0.5609(3) 0.16544(10) 0.0408(6) Uani 1 1 d .
H14A H 0.8318 0.4893 0.1460 0.061 Uiso 1 1 calc GR
H14B H 0.7770 0.5074 0.1878 0.061 Uiso 1 1 calc GR
H14C H 0.8477 0.6232 0.1909 0.061 Uiso 1 1 calc GR
C15 C 0.70826(17) 0.7766(3) 0.14978(11) 0.0433(6) Uani 1 1 d .
H15A H 0.7497 0.8355 0.1765 0.065 Uiso 1 1 calc GR
H15B H 0.6757 0.7255 0.1705 0.065 Uiso 1 1 calc GR
H15C H 0.6742 0.8423 0.1209 0.065 Uiso 1 1 calc GR
C16 C 0.86906(12) 0.7091(2) 0.01521(9) 0.0251(4) Uani 1 1 d .
C17 C 0.94659(13) 0.6556(2) 0.03798(9) 0.0281(5) Uani 1 1 d .
C18 C 1.00477(14) 0.7108(3) 0.01479(10) 0.0322(5) Uani 1 1 d .
H18 H 1.0582 0.6766 0.0295 0.039 Uiso 1 1 calc R
C19 C 0.98704(14) 0.8142(3) -0.02912(10) 0.0333(5) Uani 1 1 d .
C20 C 0.90867(14) 0.8646(3) -0.04998(9) 0.0329(5) Uani 1 1 d .
H20 H 0.8961 0.9354 -0.0800 0.039 Uiso 1 1 calc R
C21 C 0.84823(13) 0.8143(2) -0.02822(9) 0.0295(5) Uani 1 1 d .
C22 C 0.96674(14) 0.5434(3) 0.08523(10) 0.0349(5) Uani 1 1 d .
H22A H 1.0222 0.5106 0.0920 0.052 Uiso 1 1 calc GR
H22B H 0.9309 0.4577 0.0745 0.052 Uiso 1 1 calc GR
H22C H 0.9603 0.5885 0.1200 0.052 Uiso 1 1 calc GR
C23 C 1.05026(16) 0.8702(3) -0.05480(12) 0.0450(6) Uani 1 1 d .
H23A H 1.1033 0.8455 -0.0295 0.067 Uiso 1 1 calc GR
H23B H 1.0455 0.9784 -0.0596 0.067 Uiso 1 1 calc GR
H23C H 1.0431 0.8232 -0.0920 0.067 Uiso 1 1 calc GR
C24 C 0.76469(15) 0.8735(3) -0.05097(11) 0.0442(6) Uani 1 1 d .
H24A H 0.7293 0.7939 -0.0710 0.066 Uiso 1 1 calc GR
H24B H 0.7642 0.9554 -0.0775 0.066 Uiso 1 1 calc GR
H24C H 0.7461 0.9098 -0.0193 0.066 Uiso 1 1 calc GR
C25 C 0.76447(16) 0.5852(3) -0.18942(10) 0.0353(5) Uani 1 1 d .
C26 C 0.68948(19) 0.6533(3) -0.20163(12) 0.0480(7) Uani 1 1 d .
H26 H 0.6435 0.5938 -0.2047 0.058 Uiso 1 1 calc R
C27 C 0.6808(2) 0.8058(4) -0.20931(13) 0.0647(10) Uani 1 1 d .
H27 H 0.6294 0.8500 -0.2171 0.078 Uiso 1 1 calc R
C28 C 0.7473(3) 0.8937(3) -0.20560(12) 0.0666(11) Uani 1 1 d .
H28 H 0.7416 0.9982 -0.2109 0.080 Uiso 1 1 calc R
C29 C 0.8218(2) 0.8290(3) -0.19429(11) 0.0572(9) Uani 1 1 d .
H29 H 0.8673 0.8889 -0.1923 0.069 Uiso 1 1 calc R
C30 C 0.83025(18) 0.6768(3) -0.18583(10) 0.0428(6) Uani 1 1 d .
H30 H 0.8820 0.6338 -0.1774 0.051 Uiso 1 1 calc R
C31 C 0.85705(13) 0.3081(2) -0.20282(9) 0.0278(5) Uani 1 1 d .
C32 C 0.86579(15) 0.3519(3) -0.25553(10) 0.0377(6) Uani 1 1 d .
H32 H 0.8302 0.4236 -0.2777 0.045 Uiso 1 1 calc R
C33 C 0.92547(18) 0.2924(3) -0.27608(12) 0.0499(7) Uani 1 1 d .
H33 H 0.9299 0.3230 -0.3122 0.060 Uiso 1 1 calc R
C34 C 0.97801(17) 0.1898(3) -0.24459(13) 0.0510(7) Uani 1 1 d .
H34 H 1.0186 0.1492 -0.2588 0.061 Uiso 1 1 calc R
C35 C 0.97171(16) 0.1456(3) -0.19220(13) 0.0477(7) Uani 1 1 d .
H35 H 1.0083 0.0753 -0.1701 0.057 Uiso 1 1 calc R
C36 C 0.91184(14) 0.2041(3) -0.17183(10) 0.0344(5) Uani 1 1 d .
H36 H 0.9080 0.1723 -0.1357 0.041 Uiso 1 1 calc R
C37 C 0.67924(13) 0.2918(2) -0.21521(10) 0.0301(5) Uani 1 1 d .
C38 C 0.65689(16) 0.2879(3) -0.27464(11) 0.0436(6) Uani 1 1 d .
H38 H 0.6907 0.3328 -0.2940 0.052 Uiso 1 1 calc R
C39 C 0.58669(16) 0.2203(3) -0.30631(12) 0.0523(7) Uani 1 1 d .
H39 H 0.5727 0.2198 -0.3468 0.063 Uiso 1 1 calc R
C40 C 0.53762(17) 0.1543(4) -0.27856(14) 0.0623(9) Uani 1 1 d .
H40 H 0.4901 0.1058 -0.2998 0.075 Uiso 1 1 calc R
C41 C 0.55727(18) 0.1584(4) -0.22017(15) 0.0685(10) Uani 1 1 d .
H41 H 0.5226 0.1147 -0.2012 0.082 Uiso 1 1 calc R
C42 C 0.62766(16) 0.2262(3) -0.18859(12) 0.0490(7) Uani 1 1 d .
H42 H 0.6407 0.2277 -0.1482 0.059 Uiso 1 1 calc R

loop_
_atom_site_aniso_label
_atom_site_aniso_U_11
_atom_site_aniso_U_22
_atom_site_aniso_U_33
_atom_site_aniso_U_23
_atom_site_aniso_U_13
_atom_site_aniso_U_12
Cu1 0.02290(14) 0.03142(15) 0.01930(13) -0.00082(10) 0.00688(10) -0.00117(11)
Si1 0.0289(3) 0.0290(3) 0.0210(3) -0.0020(2) 0.0079(2) -0.0013(2)
O1 0.0363(9) 0.0372(9) 0.0226(8) -0.0023(6) 0.0106(7) 0.0017(7)
O4 0.0455(10) 0.0355(9) 0.0316(9) -0.0058(7) 0.0141(8) -0.0022(8)
O5 0.0397(10) 0.0544(11) 0.0450(10) 0.0000(8) 0.0277(9) -0.0002(8)
N1 0.0240(9) 0.0301(9) 0.0232(9) 0.0037(7) 0.0086(7) 0.0026(7)
N2 0.0234(9) 0.0318(10) 0.0192(8) 0.0001(7) 0.0057(7) 0.0003(7)
C1 0.0206(10) 0.0301(11) 0.0216(10) 0.0051(8) 0.0066(8) 0.0030(8)
C2 0.0341(12) 0.0318(12) 0.0284(11) 0.0070(9) 0.0151(10) 0.0085(10)
C3 0.0362(12) 0.0355(12) 0.0242(11) 0.0006(9) 0.0135(9) 0.0061(10)
C4 0.0310(12) 0.0308(12) 0.0217(10) 0.0006(9) 0.0077(9) 0.0056(9)
C5 0.0240(11) 0.0342(12) 0.0307(12) 0.0016(9) 0.0139(9) -0.0011(9)
C6 0.0263(11) 0.0359(12) 0.0373(13) 0.0041(10) 0.0123(10) -0.0027(9)
C7 0.0281(12) 0.0491(15) 0.0391(14) -0.0008(11) 0.0092(10) -0.0054(11)
C8 0.0358(14) 0.0414(14) 0.0545(16) -0.0084(12) 0.0257(12) -0.0088(11)
C9 0.0408(14) 0.0314(12) 0.0560(17) 0.0056(11) 0.0281(13) 0.0041(11)
C10 0.0315(12) 0.0339(12) 0.0386(13) 0.0047(10) 0.0187(10) 0.0039(10)
C11 0.0349(14) 0.0448(15) 0.0456(15) 0.0110(12) -0.0030(11) -0.0038(11)
C12 0.0558(19) 0.0505(17) 0.076(2) -0.0153(16) 0.0282(17) -0.0188(15)
C13 0.0466(15) 0.0400(14) 0.0435(15) 0.0137(11) 0.0126(12) 0.0134(12)
C14 0.0497(15) 0.0480(15) 0.0241(12) 0.0056(11) 0.0097(11) 0.0092(12)
C15 0.0535(16) 0.0472(15) 0.0363(14) -0.0050(11) 0.0243(12) 0.0064(12)
C16 0.0254(11) 0.0300(11) 0.0216(10) -0.0055(8) 0.0093(8) -0.0057(9)
C17 0.0290(11) 0.0323(12) 0.0225(11) -0.0055(9) 0.0066(9) -0.0036(9)
C18 0.0267(11) 0.0390(13) 0.0321(12) -0.0098(10) 0.0102(10) -0.0043(10)
C19 0.0385(13) 0.0355(12) 0.0308(12) -0.0127(10) 0.0177(10) -0.0117(10)
C20 0.0436(14) 0.0350(12) 0.0218(11) -0.0024(9) 0.0126(10) -0.0066(10)
C21 0.0323(12) 0.0340(12) 0.0215(11) -0.0039(9) 0.0066(9) -0.0026(9)
C22 0.0299(12) 0.0392(13) 0.0344(13) 0.0009(10) 0.0072(10) 0.0027(10)
C23 0.0481(16) 0.0491(16) 0.0476(16) -0.0127(12) 0.0294(13) -0.0155(12)
C24 0.0393(14) 0.0554(16) 0.0371(14) 0.0135(12) 0.0100(11) 0.0075(12)
C25 0.0502(15) 0.0329(12) 0.0241(11) -0.0027(9) 0.0128(10) 0.0001(11)
C26 0.0648(19) 0.0432(15) 0.0438(15) 0.0066(12) 0.0283(14) 0.0148(13)
C27 0.105(3) 0.0509(18) 0.0496(18) 0.0115(14) 0.0401(19) 0.0324(19)
C28 0.141(4) 0.0309(14) 0.0346(16) 0.0023(12) 0.0356(19) 0.0104(19)
C29 0.106(3) 0.0367(15) 0.0284(14) -0.0036(11) 0.0187(15) -0.0178(17)
C30 0.0634(18) 0.0385(14) 0.0238(12) -0.0010(10) 0.0086(12) -0.0100(12)
C31 0.0285(11) 0.0287(11) 0.0268(11) -0.0079(9) 0.0089(9) -0.0086(9)
C32 0.0427(14) 0.0433(14) 0.0292(12) -0.0049(10) 0.0139(11) -0.0054(11)
C33 0.0599(18) 0.0567(17) 0.0444(16) -0.0127(13) 0.0329(14) -0.0194(15)
C34 0.0421(15) 0.0534(17) 0.068(2) -0.0199(15) 0.0332(15) -0.0090(13)
C35 0.0360(14) 0.0444(15) 0.0638(19) -0.0073(13) 0.0164(13) 0.0030(11)
C36 0.0344(13) 0.0346(12) 0.0356(13) -0.0041(10) 0.0125(10) -0.0029(10)
C37 0.0296(12) 0.0310(12) 0.0291(11) -0.0025(9) 0.0075(9) 0.0018(9)
C38 0.0394(14) 0.0550(16) 0.0354(14) -0.0067(12) 0.0095(11) -0.0050(12)
C39 0.0378(15) 0.0705(19) 0.0405(15) -0.0125(14) -0.0017(12) -0.0051(14)
C40 0.0317(15) 0.084(2) 0.062(2) -0.0190(17) -0.0019(14) -0.0130(15)
C41 0.0357(16) 0.100(3) 0.071(2) 0.0007(19) 0.0181(15) -0.0237(17)
C42 0.0361(14) 0.0704(19) 0.0394(15) -0.0010(13) 0.0094(12) -0.0090(13)

loop_
_atom_type_symbol
_atom_type_description
_atom_type_scat_dispersion_real
_atom_type_scat_dispersion_imag
_atom_type_scat_source
C C 0.0033 0.0016 'International Tables Vol C Tables 4.2.6.8 and 6.1.1.4'
H H 0.0000 0.0000 'International Tables Vol C Tables 4.2.6.8 and 6.1.1.4'
N N 0.0061 0.0033 'International Tables Vol C Tables 4.2.6.8 and 6.1.1.4'
O O 0.0106 0.0060 'International Tables Vol C Tables 4.2.6.8 and 6.1.1.4'
Si Si 0.0817 0.0704 'International Tables Vol C Tables 4.2.6.8 and 6.1.1.4'
Cu Cu 0.3201 1.2651 'International Tables Vol C Tables 4.2.6.8 and 6.1.1.4'

loop_
_geom_angle_atom_site_label_1
_geom_angle_atom_site_label_2
_geom_angle_atom_site_label_3
_geom_angle
O1 Cu1 C1 178.79(8)
O1 Si1 C25 113.30(9)
O1 Si1 C31 109.83(9)
O1 Si1 C37 111.68(9)
C25 Si1 C31 107.89(10)
C25 Si1 C37 106.23(11)
C37 Si1 C31 107.67(10)
Si1 O1 Cu1 133.58(10)
C1 N1 C2 125.50(19)
C1 N1 C5 116.98(17)
C2 N1 C5 117.40(17)
C1 N2 C4 125.56(18)
C1 N2 C16 117.91(17)
C4 N2 C16 116.51(17)
N1 C1 Cu1 120.56(15)
N2 C1 Cu1 122.13(15)
N2 C1 N1 117.27(18)
O5 C2 N1 120.3(2)
O5 C2 C3 124.0(2)
N1 C2 C3 115.56(18)
C2 C3 C14 105.83(19)
C2 C3 C15 110.3(2)
C4 C3 C2 113.28(18)
C4 C3 C14 105.81(19)
C4 C3 C15 110.77(19)
C15 C3 C14 110.69(19)
O4 C4 N2 120.4(2)
O4 C4 C3 123.8(2)
N2 C4 C3 115.61(19)
C6 C5 N1 119.4(2)
C6 C5 C10 122.6(2)
C10 C5 N1 117.9(2)
C5 C6 C7 117.6(2)
C5 C6 C11 121.3(2)
C7 C6 C11 121.1(2)
C6 C7 H7 119.1
C8 C7 C6 121.9(2)
C8 C7 H7 119.1
C7 C8 C9 118.1(2)
C7 C8 C12 121.5(3)
C9 C8 C12 120.3(3)
C8 C9 H9 118.7
C10 C9 C8 122.5(2)
C10 C9 H9 118.7
C5 C10 C13 121.3(2)
C9 C10 C5 117.2(2)
C9 C10 C13 121.6(2)
C6 C11 H11A 109.5
C6 C11 H11B 109.5
C6 C11 H11C 109.5
H11A C11 H11B 109.5
H11A C11 H11C 109.5
H11B C11 H11C 109.5
C8 C12 H12A 109.5
C8 C12 H12B 109.5
C8 C12 H12C 109.5
H12A C12 H12B 109.5
H12A C12 H12C 109.5
H12B C12 H12C 109.5
C10 C13 H13A 109.5
C10 C13 H13B 109.5
C10 C13 H13C 109.5
H13A C13 H13B 109.5
H13A C13 H13C 109.5
H13B C13 H13C 109.5
C3 C14 H14A 109.5
C3 C14 H14B 109.5
C3 C14 H14C 109.5
H14A C14 H14B 109.5
H14A C14 H14C 109.5
H14B C14 H14C 109.5
C3 C15 H15A 109.5
C3 C15 H15B 109.5
C3 C15 H15C 109.5
H15A C15 H15B 109.5
H15A C15 H15C 109.5
H15B C15 H15C 109.5
C17 C16 N2 117.61(19)
C21 C16 N2 119.02(19)
C21 C16 C17 123.3(2)
C16 C17 C22 121.7(2)
C18 C17 C16 117.1(2)
C18 C17 C22 121.3(2)
C17 C18 H18 119.0
C19 C18 C17 122.0(2)
C19 C18 H18 119.0
C18 C19 C20 118.5(2)
C18 C19 C23 121.4(2)
C20 C19 C23 120.1(2)
C19 C20 H20 119.0
C21 C20 C19 122.1(2)
C21 C20 H20 119.0
C16 C21 C24 122.4(2)
C20 C21 C16 117.0(2)
C20 C21 C24 120.6(2)
C17 C22 H22A 109.5
C17 C22 H22B 109.5
C17 C22 H22C 109.5
H22A C22 H22B 109.5
H22A C22 H22C 109.5
H22B C22 H22C 109.5
C19 C23 H23A 109.5
C19 C23 H23B 109.5
C19 C23 H23C 109.5
H23A C23 H23B 109.5
H23A C23 H23C 109.5
H23B C23 H23C 109.5
C21 C24 H24A 109.5
C21 C24 H24B 109.5
C21 C24 H24C 109.5
H24A C24 H24B 109.5
H24A C24 H24C 109.5
H24B C24 H24C 109.5
C26 C25 Si1 120.6(2)
C30 C25 Si1 121.9(2)
C30 C25 C26 117.4(2)
C25 C26 H26 119.3
C27 C26 C25 121.4(3)
C27 C26 H26 119.3
C26 C27 H27 120.1
C26 C27 C28 119.8(3)
C28 C27 H27 120.1
C27 C28 H28 120.1
C29 C28 C27 119.9(3)
C29 C28 H28 120.1
C28 C29 H29 120.0
C28 C29 C30 120.0(3)
C30 C29 H29 120.0
C25 C30 H30 119.3
C29 C30 C25 121.5(3)
C29 C30 H30 119.3
C32 C31 Si1 123.34(18)
C36 C31 Si1 119.98(17)
C36 C31 C32 116.7(2)
C31 C32 H32 119.3
C33 C32 C31 121.3(3)
C33 C32 H32 119.3
C32 C33 H33 119.8
C34 C33 C32 120.4(3)
C34 C33 H33 119.8
C33 C34 H34 120.1
C33 C34 C35 119.8(3)
C35 C34 H34 120.1
C34 C35 H35 120.1
C34 C35 C36 119.9(3)
C36 C35 H35 120.1
C31 C36 H36 119.0
C35 C36 C31 121.9(2)
C35 C36 H36 119.0
C38 C37 Si1 120.90(18)
C42 C37 Si1 121.97(18)
C42 C37 C38 117.1(2)
C37 C38 H38 119.0
C39 C38 C37 122.0(3)
C39 C38 H38 119.0
C38 C39 H39 120.3
C40 C39 C38 119.4(3)
C40 C39 H39 120.3
C39 C40 H40 120.0
C41 C40 C39 120.0(3)
C41 C40 H40 120.0
C40 C41 H41 119.8
C40 C41 C42 120.4(3)
C42 C41 H41 119.8
C37 C42 C41 121.0(3)
C37 C42 H42 119.5
C41 C42 H42 119.5

loop_
_geom_bond_atom_site_label_1
_geom_bond_atom_site_label_2
_geom_bond_distance
Cu1 O1 1.7949(14)
Cu1 C1 1.858(2)
Si1 O1 1.5968(16)
Si1 C25 1.877(2)
Si1 C31 1.884(2)
Si1 C37 1.881(2)
O4 C4 1.200(3)
O5 C2 1.201(3)
N1 C1 1.360(3)
N1 C2 1.420(3)
N1 C5 1.454(3)
N2 C1 1.352(3)
N2 C4 1.428(3)
N2 C16 1.463(3)
C2 C3 1.513(3)
C3 C4 1.509(3)
C3 C14 1.556(3)
C3 C15 1.538(3)
C5 C6 1.392(3)
C5 C10 1.394(3)
C6 C7 1.395(3)
C6 C11 1.507(3)
C7 H7 0.9500
C7 C8 1.389(4)
C8 C9 1.389(4)
C8 C12 1.508(4)
C9 H9 0.9500
C9 C10 1.389(4)
C10 C13 1.514(3)
C11 H11A 0.9800
C11 H11B 0.9800
C11 H11C 0.9800
C12 H12A 0.9800
C12 H12B 0.9800
C12 H12C 0.9800
C13 H13A 0.9800
C13 H13B 0.9800
C13 H13C 0.9800
C14 H14A 0.9800
C14 H14B 0.9800
C14 H14C 0.9800
C15 H15A 0.9800
C15 H15B 0.9800
C15 H15C 0.9800
C16 C17 1.394(3)
C16 C21 1.392(3)
C17 C18 1.393(3)
C17 C22 1.499(3)
C18 H18 0.9500
C18 C19 1.388(3)
C19 C20 1.392(3)
C19 C23 1.508(3)
C20 H20 0.9500
C20 C21 1.390(3)
C21 C24 1.502(3)
C22 H22A 0.9800
C22 H22B 0.9800
C22 H22C 0.9800
C23 H23A 0.9800
C23 H23B 0.9800
C23 H23C 0.9800
C24 H24A 0.9800
C24 H24B 0.9800
C24 H24C 0.9800
C25 C26 1.399(4)
C25 C30 1.397(4)
C26 H26 0.9500
C26 C27 1.386(4)
C27 H27 0.9500
C27 C28 1.388(5)
C28 H28 0.9500
C28 C29 1.378(5)
C29 H29 0.9500
C29 C30 1.386(4)
C30 H30 0.9500
C31 C32 1.400(3)
C31 C36 1.396(3)
C32 H32 0.9500
C32 C33 1.391(4)
C33 H33 0.9500
C33 C34 1.371(4)
C34 H34 0.9500
C34 C35 1.378(4)
C35 H35 0.9500
C35 C36 1.387(3)
C36 H36 0.9500
C37 C38 1.395(3)
C37 C42 1.388(3)
C38 H38 0.9500
C38 C39 1.388(4)
C39 H39 0.9500
C39 C40 1.375(4)
C40 H40 0.9500
C40 C41 1.372(4)
C41 H41 0.9500
C41 C42 1.391(4)
C42 H42 0.9500

loop_
_geom_torsion_atom_site_label_1
_geom_torsion_atom_site_label_2
_geom_torsion_atom_site_label_3
_geom_torsion_atom_site_label_4
_geom_torsion
Si1 C25 C26 C27 175.2(2)
Si1 C25 C30 C29 -176.09(19)
Si1 C31 C32 C33 -178.35(19)
Si1 C31 C36 C35 178.85(19)
Si1 C37 C38 C39 178.7(2)
Si1 C37 C42 C41 -178.7(2)
O1 Si1 C25 C26 -92.4(2)
O1 Si1 C25 C30 83.2(2)
O1 Si1 C31 C32 -164.78(18)
O1 Si1 C31 C36 16.0(2)
O1 Si1 C37 C38 -168.55(19)
O1 Si1 C37 C42 10.8(2)
O5 C2 C3 C4 -155.4(2)
O5 C2 C3 C14 89.1(3)
O5 C2 C3 C15 -30.6(3)
N1 C2 C3 C4 29.4(3)
N1 C2 C3 C14 -86.1(2)
N1 C2 C3 C15 154.20(19)
N1 C5 C6 C7 177.43(19)
N1 C5 C6 C11 -2.1(3)
N1 C5 C10 C9 -177.55(19)
N1 C5 C10 C13 2.1(3)
N2 C16 C17 C18 -178.58(18)
N2 C16 C17 C22 1.6(3)
N2 C16 C21 C20 179.02(18)
N2 C16 C21 C24 -0.5(3)
C1 N1 C2 O5 168.5(2)
C1 N1 C2 C3 -16.1(3)
C1 N1 C5 C6 -83.0(2)
C1 N1 C5 C10 97.5(2)
C1 N2 C4 O4 -169.1(2)
C1 N2 C4 C3 14.5(3)
C1 N2 C16 C17 -93.1(2)
C1 N2 C16 C21 89.0(2)
C2 N1 C1 Cu1 -177.71(16)
C2 N1 C1 N2 0.0(3)
C2 N1 C5 C6 93.4(2)
C2 N1 C5 C10 -86.1(2)
C2 C3 C4 O4 155.1(2)
C2 C3 C4 N2 -28.7(3)
C4 N2 C1 Cu1 178.53(15)
C4 N2 C1 N1 0.8(3)
C4 N2 C16 C17 88.5(2)
C4 N2 C16 C21 -89.3(2)
C5 N1 C1 Cu1 -1.7(2)
C5 N1 C1 N2 176.06(18)
C5 N1 C2 O5 -7.5(3)
C5 N1 C2 C3 167.88(18)
C5 C6 C7 C8 0.6(3)
C6 C5 C10 C9 2.9(3)
C6 C5 C10 C13 -177.4(2)
C6 C7 C8 C9 1.8(4)
C6 C7 C8 C12 -176.7(2)
C7 C8 C9 C10 -1.9(4)
C8 C9 C10 C5 -0.4(3)
C8 C9 C10 C13 180.0(2)
C10 C5 C6 C7 -3.1(3)
C10 C5 C6 C11 177.4(2)
C11 C6 C7 C8 -179.8(2)
C12 C8 C9 C10 176.6(2)
C14 C3 C4 O4 -89.4(3)
C14 C3 C4 N2 86.8(2)
C15 C3 C4 O4 30.6(3)
C15 C3 C4 N2 -153.20(19)
C16 N2 C1 Cu1 0.3(3)
C16 N2 C1 N1 -177.37(17)
C16 N2 C4 O4 9.2(3)
C16 N2 C4 C3 -167.23(18)
C16 C17 C18 C19 -0.1(3)
C17 C16 C21 C20 1.3(3)
C17 C16 C21 C24 -178.2(2)
C17 C18 C19 C20 0.6(3)
C17 C18 C19 C23 -178.5(2)
C18 C19 C20 C21 0.0(3)
C19 C20 C21 C16 -0.8(3)
C19 C20 C21 C24 178.7(2)
C21 C16 C17 C18 -0.8(3)
C21 C16 C17 C22 179.3(2)
C22 C17 C18 C19 179.7(2)
C23 C19 C20 C21 179.0(2)
C25 Si1 O1 Cu1 24.41(18)
C25 Si1 C31 C32 -40.8(2)
C25 Si1 C31 C36 139.89(18)
C25 Si1 C37 C38 67.5(2)
C25 Si1 C37 C42 -113.2(2)
C25 C26 C27 C28 0.8(4)
C26 C25 C30 C29 -0.3(4)
C26 C27 C28 C29 0.0(4)
C27 C28 C29 C30 -0.9(4)
C28 C29 C30 C25 1.1(4)
C30 C25 C26 C27 -0.6(4)
C31 Si1 O1 Cu1 145.13(13)
C31 Si1 C25 C26 145.8(2)
C31 Si1 C25 C30 -38.6(2)
C31 Si1 C37 C38 -47.9(2)
C31 Si1 C37 C42 131.4(2)
C31 C32 C33 C34 -0.7(4)
C32 C31 C36 C35 -0.5(3)
C32 C33 C34 C35 -0.1(4)
C33 C34 C35 C36 0.6(4)
C34 C35 C36 C31 -0.3(4)
C36 C31 C32 C33 0.9(3)
C37 Si1 O1 Cu1 -95.50(15)
C37 Si1 C25 C26 30.6(2)
C37 Si1 C25 C30 -153.79(19)
C37 Si1 C31 C32 73.4(2)
C37 Si1 C31 C36 -105.84(19)
C37 C38 C39 C40 -0.4(4)
C38 C37 C42 C41 0.6(4)
C38 C39 C40 C41 1.5(5)
C39 C40 C41 C42 -1.5(5)
C40 C41 C42 C37 0.4(5)
C42 C37 C38 C39 -0.6(4)
